data_4036824
loop_
_publ_author_name
'Li, Yue'
'Yang, Wen'
'Cheng, Guo'
'Yang, Dingqiao'

_publ_section_title
;
 Palladium-Catalyzed syn-Stereocontrolled Ring-Opening of Oxabicyclic
 Alkenes with Sodium Arylsulfinates.
;
_journal_issue 11
_journal_name_full 'The Journal of organic chemistry'
_journal_page_first 4744
_journal_page_last 4750
_journal_paper_doi 10.1021/acs.joc.6b00667
_journal_volume 81
_journal_year 2016
_chemical_formula_sum 'C18 H18 O3'
_chemical_formula_weight 282.32
_space_group_IT_number 2
_space_group_name_Hall '-P 1'
_space_group_name_H-M_alt 'P -1'
_symmetry_cell_setting triclinic
_symmetry_space_group_name_Hall '-P 1'
_symmetry_space_group_name_H-M 'P -1'
_atom_sites_solution_hydrogens geom
_atom_sites_solution_primary direct
_atom_sites_solution_secondary difmap
_audit_creation_method SHELXL-97
_cell_angle_alpha 87.78(2)
_cell_angle_beta 80.78(2)
_cell_angle_gamma 67.547(18)
_cell_formula_units_Z 2
_cell_length_a 7.641(9)
_cell_length_b 9.967(12)
_cell_length_c 10.058(13)
_cell_measurement_reflns_used 1773
_cell_measurement_temperature 298(2)
_cell_measurement_theta_max 27.88
_cell_measurement_theta_min 2.98
_cell_volume 698.6(15)
_computing_cell_refinement 'Bruker SAINT'
_computing_data_collection 'Bruker APEX2'
_computing_data_reduction 'Bruker SAINT'
_computing_molecular_graphics 'Bruker SHELXTL'
_computing_publication_material 'Bruker SHELXTL'
_computing_structure_refinement 'SHELXL-97 (Sheldrick, 2008)'
_computing_structure_solution 'SHELXS-97 (Sheldrick, 2008)'
_diffrn_ambient_temperature 298(2)
_diffrn_measured_fraction_theta_full 0.978
_diffrn_measured_fraction_theta_max 0.978
_diffrn_measurement_device_type 'Bruker APEX-II CCD'
_diffrn_measurement_method '\f and \w scans'
_diffrn_radiation_monochromator graphite
_diffrn_radiation_source 'fine-focus sealed tube'
_diffrn_radiation_type MoK\a
_diffrn_radiation_wavelength 0.71073
_diffrn_reflns_av_R_equivalents 0.0230
_diffrn_reflns_av_sigmaI/netI 0.0340
_diffrn_reflns_limit_h_max 6
_diffrn_reflns_limit_h_min -9
_diffrn_reflns_limit_k_max 11
_diffrn_reflns_limit_k_min -10
_diffrn_reflns_limit_l_max 8
_diffrn_reflns_limit_l_min -11
_diffrn_reflns_number 3476
_diffrn_reflns_theta_full 25.10
_diffrn_reflns_theta_max 25.10
_diffrn_reflns_theta_min 2.05
_exptl_absorpt_coefficient_mu 0.090
_exptl_absorpt_correction_T_max 0.9734
_exptl_absorpt_correction_T_min 0.9690
_exptl_crystal_colour colorless
_exptl_crystal_density_diffrn 1.342
_exptl_crystal_density_method 'not measured'
_exptl_crystal_description Block
_exptl_crystal_F_000 300
_exptl_crystal_size_max 0.35
_exptl_crystal_size_mid 0.32
_exptl_crystal_size_min 0.30
_refine_diff_density_max 0.191
_refine_diff_density_min -0.307
_refine_diff_density_rms 0.081
_refine_ls_extinction_method none
_refine_ls_goodness_of_fit_ref 1.025
_refine_ls_hydrogen_treatment constr
_refine_ls_matrix_type full
_refine_ls_number_parameters 193
_refine_ls_number_reflns 2423
_refine_ls_number_restraints 0
_refine_ls_restrained_S_all 1.025
_refine_ls_R_factor_all 0.0566
_refine_ls_R_factor_gt 0.0452
_refine_ls_shift/su_max 0.000
_refine_ls_shift/su_mean 0.000
_refine_ls_structure_factor_coef Fsqd
_refine_ls_weighting_details 'calc w=1/[\s^2^(Fo^2^)+(0.0705P)^2^+0.1101P] where P=(Fo^2^+2Fc^2^)/3'
_refine_ls_weighting_scheme calc
_refine_ls_wR_factor_gt 0.1151
_refine_ls_wR_factor_ref 0.1273
_reflns_number_gt 1894
_reflns_number_total 2423
_reflns_threshold_expression >2sigma(I)
_cod_data_source_file jo6b00667_si_001.cif
_cod_data_source_block 1
_cod_depositor_comments
;
The following automatic conversions were performed:

data item '_symmetry_cell_setting' value 'Triclinic' was changed to
'triclinic' in accordance with the
/home/saulius/struct/COD-crude-data/automatic-downloads/DataCite-retrospective/ACS/depositions/lib/dictionaries/cif_core.dic
dictionary named 'cif_core.dic' version 2.4.2 last updated on
2011-04-26.

Automatic conversion script
Id: cif_fix_values 6909 2019-04-08 15:41:33Z antanas 
;
_cod_original_sg_symbol_H-M 'P-1   '
_cod_database_code 4036824

loop_
_symmetry_equiv_pos_as_xyz
'x, y, z'
'-x, -y, -z'

loop_
_atom_site_label
_atom_site_type_symbol
_atom_site_fract_x
_atom_site_fract_y
_atom_site_fract_z
_atom_site_U_iso_or_equiv
_atom_site_adp_type
_atom_site_occupancy
_atom_site_symmetry_multiplicity
_atom_site_calc_flag
_atom_site_refinement_flags
O2 O 0.04469(16) 1.15008(12) 0.63900(11) 0.0470(3) Uani 1 1 d .
C12 C 0.4609(2) 0.76022(17) 0.49613(16) 0.0416(4) Uani 1 1 d .
C16 C 0.2556(2) 0.99870(17) 0.45185(16) 0.0430(4) Uani 1 1 d .
H16 H 0.2108 1.0719 0.3911 0.052 Uiso 1 1 calc R
C15 C 0.1827(2) 1.02434(17) 0.58561(16) 0.0406(4) Uani 1 1 d .
O3 O 0.16757(18) 0.95177(13) 0.80785(11) 0.0559(4) Uani 1 1 d .
O1 O 0.33352(17) 0.77756(15) 0.20648(12) 0.0577(4) Uani 1 1 d .
H1 H 0.2217 0.8233 0.2398 0.087 Uiso 1 1 calc R
C13 C 0.3885(2) 0.78673(18) 0.63208(16) 0.0443(4) Uani 1 1 d .
H13 H 0.4354 0.7145 0.6933 0.053 Uiso 1 1 calc R
C14 C 0.2497(2) 0.91701(18) 0.67773(16) 0.0424(4) Uani 1 1 d .
C11 C 0.3934(2) 0.86746(17) 0.40530(16) 0.0415(4) Uani 1 1 d .
C6 C 0.7148(2) 0.68446(19) 0.07860(17) 0.0454(4) Uani 1 1 d .
C10 C 0.4548(2) 0.83521(18) 0.25699(16) 0.0462(4) Uani 1 1 d .
H10 H 0.4460 0.9254 0.2107 0.055 Uiso 1 1 calc R
C9 C 0.6026(2) 0.62187(18) 0.44519(18) 0.0476(4) Uani 1 1 d .
H9 H 0.6331 0.5436 0.5025 0.057 Uiso 1 1 calc R
C8 C 0.6899(2) 0.60359(19) 0.31957(18) 0.0506(4) Uani 1 1 d .
H8 H 0.7743 0.5112 0.2887 0.061 Uiso 1 1 calc R
C7 C 0.6578(2) 0.72608(18) 0.22591(17) 0.0468(4) Uani 1 1 d .
H7 H 0.7398 0.7758 0.2454 0.056 Uiso 1 1 calc R
C1 C 0.6888(3) 0.5708(2) 0.02554(19) 0.0556(5) Uani 1 1 d .
H1A H 0.6364 0.5151 0.0822 0.067 Uiso 1 1 calc R
C18 C -0.0165(3) 1.26545(19) 0.55003(19) 0.0546(5) Uani 1 1 d .
H18A H 0.0910 1.2883 0.5094 0.082 Uiso 1 1 calc R
H18B H -0.1117 1.3492 0.5990 0.082 Uiso 1 1 calc R
H18C H -0.0703 1.2375 0.4811 0.082 Uiso 1 1 calc R
C2 C 0.7384(3) 0.5370(2) -0.1099(2) 0.0638(5) Uani 1 1 d .
H2 H 0.7195 0.4589 -0.1440 0.077 Uiso 1 1 calc R
C17 C 0.2460(3) 0.8530(2) 0.90700(19) 0.0668(6) Uani 1 1 d .
H17A H 0.2296 0.7638 0.8940 0.100 Uiso 1 1 calc R
H17B H 0.1816 0.8937 0.9947 0.100 Uiso 1 1 calc R
H17C H 0.3802 0.8341 0.8998 0.100 Uiso 1 1 calc R
C5 C 0.7938(3) 0.7629(2) -0.00795(19) 0.0573(5) Uani 1 1 d .
H5 H 0.8143 0.8405 0.0255 0.069 Uiso 1 1 calc R
C4 C 0.8432(3) 0.7290(2) -0.1430(2) 0.0654(5) Uani 1 1 d .
H4 H 0.8969 0.7835 -0.2002 0.078 Uiso 1 1 calc R
C3 C 0.8145(3) 0.6166(2) -0.1941(2) 0.0638(5) Uani 1 1 d .
H3 H 0.8468 0.5945 -0.2860 0.077 Uiso 1 1 calc R

loop_
_atom_site_aniso_label
_atom_site_aniso_U_11
_atom_site_aniso_U_22
_atom_site_aniso_U_33
_atom_site_aniso_U_23
_atom_site_aniso_U_13
_atom_site_aniso_U_12
O2 0.0481(7) 0.0426(6) 0.0438(7) -0.0051(5) -0.0094(5) -0.0086(5)
C12 0.0383(8) 0.0438(9) 0.0436(9) 0.0012(7) -0.0104(7) -0.0150(7)
C16 0.0482(9) 0.0391(9) 0.0409(9) 0.0035(7) -0.0126(7) -0.0140(7)
C15 0.0395(8) 0.0401(8) 0.0427(9) -0.0038(7) -0.0106(7) -0.0136(7)
O3 0.0628(8) 0.0580(8) 0.0358(7) -0.0004(5) -0.0078(5) -0.0106(6)
O1 0.0427(7) 0.0766(9) 0.0474(7) -0.0143(6) -0.0097(6) -0.0130(6)
C13 0.0440(9) 0.0462(9) 0.0422(9) 0.0062(7) -0.0142(7) -0.0141(8)
C14 0.0429(9) 0.0482(9) 0.0368(9) -0.0008(7) -0.0105(7) -0.0165(7)
C11 0.0411(9) 0.0427(9) 0.0407(9) -0.0012(7) -0.0077(7) -0.0150(7)
C6 0.0361(8) 0.0487(9) 0.0488(10) -0.0047(7) -0.0040(7) -0.0139(7)
C10 0.0511(10) 0.0430(9) 0.0412(9) -0.0005(7) -0.0074(7) -0.0141(8)
C9 0.0429(9) 0.0427(9) 0.0521(10) 0.0050(8) -0.0117(8) -0.0092(7)
C8 0.0407(9) 0.0491(10) 0.0542(11) -0.0048(8) -0.0075(8) -0.0077(8)
C7 0.0424(9) 0.0506(10) 0.0480(10) -0.0069(8) -0.0035(7) -0.0192(8)
C1 0.0544(11) 0.0547(11) 0.0575(11) -0.0087(8) 0.0011(8) -0.0234(9)
C18 0.0584(11) 0.0435(10) 0.0558(11) -0.0012(8) -0.0127(9) -0.0111(8)
C2 0.0588(12) 0.0651(12) 0.0625(13) -0.0221(10) -0.0025(9) -0.0187(10)
C17 0.0782(14) 0.0707(13) 0.0408(10) 0.0086(9) -0.0125(9) -0.0160(11)
C5 0.0600(11) 0.0589(11) 0.0560(11) -0.0008(9) -0.0054(9) -0.0272(9)
C4 0.0655(13) 0.0777(14) 0.0515(11) 0.0059(10) -0.0020(9) -0.0289(11)
C3 0.0513(11) 0.0810(14) 0.0473(11) -0.0107(10) -0.0024(8) -0.0132(10)

loop_
_atom_type_symbol
_atom_type_description
_atom_type_scat_dispersion_real
_atom_type_scat_dispersion_imag
_atom_type_scat_source
C C 0.0033 0.0016 'International Tables Vol C Tables 4.2.6.8 and 6.1.1.4'
H H 0.0000 0.0000 'International Tables Vol C Tables 4.2.6.8 and 6.1.1.4'
O O 0.0106 0.0060 'International Tables Vol C Tables 4.2.6.8 and 6.1.1.4'

loop_
_geom_angle_atom_site_label_1
_geom_angle_atom_site_label_2
_geom_angle_atom_site_label_3
_geom_angle
C15 O2 C18 116.74(15)
C11 C12 C13 119.66(16)
C11 C12 C9 118.27(17)
C13 C12 C9 122.05(15)
C15 C16 C11 121.37(15)
C15 C16 H16 119.3
C11 C16 H16 119.3
O2 C15 C16 124.85(15)
O2 C15 C14 115.13(16)
C16 C15 C14 120.02(16)
C14 O3 C17 117.86(16)
C10 O1 H1 109.5
C14 C13 C12 121.11(15)
C14 C13 H13 119.4
C12 C13 H13 119.4
O3 C14 C13 125.35(15)
O3 C14 C15 115.82(16)
C13 C14 C15 118.83(17)
C16 C11 C12 118.99(17)
C16 C11 C10 120.57(15)
C12 C11 C10 120.12(16)
C1 C6 C5 117.58(19)
C1 C6 C7 122.46(16)
C5 C6 C7 119.96(17)
O1 C10 C11 110.30(14)
O1 C10 C7 107.93(16)
C11 C10 C7 111.61(14)
O1 C10 H10 109.0
C11 C10 H10 109.0
C7 C10 H10 109.0
C8 C9 C12 121.57(16)
C8 C9 H9 119.2
C12 C9 H9 119.2
C9 C8 C7 121.85(16)
C9 C8 H8 119.1
C7 C8 H8 119.1
C8 C7 C6 115.59(16)
C8 C7 C10 110.64(15)
C6 C7 C10 111.79(14)
C8 C7 H7 106.0
C6 C7 H7 106.0
C10 C7 H7 106.0
C6 C1 C2 121.29(19)
C6 C1 H1A 119.4
C2 C1 H1A 119.4
O2 C18 H18A 109.5
O2 C18 H18B 109.5
H18A C18 H18B 109.5
O2 C18 H18C 109.5
H18A C18 H18C 109.5
H18B C18 H18C 109.5
C3 C2 C1 120.3(2)
C3 C2 H2 119.9
C1 C2 H2 119.9
O3 C17 H17A 109.5
O3 C17 H17B 109.5
H17A C17 H17B 109.5
O3 C17 H17C 109.5
H17A C17 H17C 109.5
H17B C17 H17C 109.5
C6 C5 C4 121.0(2)
C6 C5 H5 119.5
C4 C5 H5 119.5
C3 C4 C5 120.56(19)
C3 C4 H4 119.7
C5 C4 H4 119.7
C2 C3 C4 119.3(2)
C2 C3 H3 120.4
C4 C3 H3 120.4

loop_
_geom_bond_atom_site_label_1
_geom_bond_atom_site_label_2
_geom_bond_distance
O2 C15 1.354(2)
O2 C18 1.409(2)
C12 C11 1.377(3)
C12 C13 1.385(3)
C12 C9 1.440(3)
C16 C15 1.365(3)
C16 C11 1.370(3)
C16 H16 0.9300
C15 C14 1.386(3)
O3 C14 1.354(2)
O3 C17 1.410(2)
O1 C10 1.424(2)
O1 H1 0.8200
C13 C14 1.364(3)
C13 H13 0.9300
C11 C10 1.499(3)
C6 C1 1.364(3)
C6 C5 1.369(3)
C6 C7 1.503(3)
C10 C7 1.506(3)
C10 H10 0.9800
C9 C8 1.315(3)
C9 H9 0.9300
C8 C7 1.481(3)
C8 H8 0.9300
C7 H7 0.9800
C1 C2 1.374(3)
C1 H1A 0.9300
C18 H18A 0.9600
C18 H18B 0.9600
C18 H18C 0.9600
C2 C3 1.352(3)
C2 H2 0.9300
C17 H17A 0.9600
C17 H17B 0.9600
C17 H17C 0.9600
C5 C4 1.370(3)
C5 H5 0.9300
C4 C3 1.354(3)
C4 H4 0.9300
C3 H3 0.9300
